data_7220465
loop_
_publ_author_name
'Singh, Vinod Prasad'
'Singh, Pooja'
'Singh, Divya Pratap'
'Tiwari, Karishma'
'Mishra, Monika'
'SINGH, ASHISH'

_publ_section_title
;
 Synthesis, structural investigations and corrosion inhibition studies on
 Mn(II), Co(II), Ni(II), Cu(II) and Zn(II) complexes with 2-amino-benzoic
 acid (phenyl-pyridin-2-yl-methylene)-hydrazide
;
_journal_name_full 'RSC Adv.'
_journal_paper_doi 10.1039/C4RA11929K
_journal_year 2015
_chemical_formula_moiety 'C38 H30 Cl0 N8 O4 Zn'
_chemical_formula_sum 'C38 H30 Cl0 N8 O4 Zn'
_chemical_formula_weight 728.07
_chemical_name_systematic
;
?
;
_space_group_IT_number 2
_symmetry_cell_setting triclinic
_symmetry_space_group_name_Hall '-P 1'
_symmetry_space_group_name_H-M 'P -1'
_atom_sites_solution_hydrogens geom
_atom_sites_solution_primary direct
_atom_sites_solution_secondary difmap
_audit_creation_method SHELXL-97
_audit_update_record
;
2012-08-05 deposited with the CCDC.
2015-05-12 downloaded from the CCDC.
;
_cell_angle_alpha 100.627(5)
_cell_angle_beta 102.962(5)
_cell_angle_gamma 99.075(5)
_cell_formula_units_Z 2
_cell_length_a 10.442(5)
_cell_length_b 11.517(5)
_cell_length_c 15.425(5)
_cell_measurement_reflns_used 7865
_cell_measurement_temperature 293(2)
_cell_measurement_theta_max 29.04
_cell_measurement_theta_min 3.40
_cell_volume 1737.9(13)
_computing_structure_refinement 'SHELXL-97 (Sheldrick, 2008)'
_diffrn_ambient_temperature 293(2)
_diffrn_detector_area_resol_mean 16.0938
_diffrn_measured_fraction_theta_full 0.997
_diffrn_measured_fraction_theta_max 0.847
_diffrn_measurement_device_type 'Xcalibur, Eos'
_diffrn_radiation_monochromator graphite
_diffrn_radiation_source 'Enhance (Mo) X-ray Source'
_diffrn_radiation_type MoK\a
_diffrn_radiation_wavelength 0.71073
_diffrn_reflns_av_R_equivalents 0.0595
_diffrn_reflns_av_sigmaI/netI 0.1605
_diffrn_reflns_limit_h_max 14
_diffrn_reflns_limit_h_min -13
_diffrn_reflns_limit_k_max 12
_diffrn_reflns_limit_k_min -14
_diffrn_reflns_limit_l_max 21
_diffrn_reflns_limit_l_min -20
_diffrn_reflns_number 14181
_diffrn_reflns_theta_full 25.00
_diffrn_reflns_theta_max 29.04
_diffrn_reflns_theta_min 3.40
_exptl_absorpt_coefficient_mu 0.760
_exptl_absorpt_correction_T_max 1.00000
_exptl_absorpt_correction_T_min 0.95853
_exptl_absorpt_correction_type multi-scan
_exptl_absorpt_process_details CrysAlisPro
_exptl_crystal_colour yellow
_exptl_crystal_density_diffrn 1.391
_exptl_crystal_density_method 'not measured'
_exptl_crystal_description block
_exptl_crystal_F_000 752
_exptl_crystal_size_max 0.37
_exptl_crystal_size_mid 0.31
_exptl_crystal_size_min 0.26
_refine_diff_density_max 0.358
_refine_diff_density_min -0.384
_refine_diff_density_rms 0.056
_refine_ls_extinction_method none
_refine_ls_goodness_of_fit_ref 0.862
_refine_ls_hydrogen_treatment riding
_refine_ls_matrix_type full
_refine_ls_number_parameters 472
_refine_ls_number_reflns 7865
_refine_ls_number_restraints 0
_refine_ls_restrained_S_all 0.862
_refine_ls_R_factor_all 0.1451
_refine_ls_R_factor_gt 0.0544
_refine_ls_shift/su_max 0.000
_refine_ls_shift/su_mean 0.000
_refine_ls_structure_factor_coef Fsqd
_refine_ls_weighting_details 'calc w=1/[\s^2^(Fo^2^)+(0.0101P)^2^+0.0000P] where P=(Fo^2^+2Fc^2^)/3'
_refine_ls_weighting_scheme calc
_refine_ls_wR_factor_gt 0.0680
_refine_ls_wR_factor_ref 0.0854
_reflns_number_gt 3500
_reflns_number_total 7865
_reflns_threshold_expression >2\s(I)
_cod_data_source_file c4ra11929k2.cif
_cod_data_source_block zn-a12-ii
_cod_depositor_comments
;
The following automatic conversions were performed:

'_symmetry_cell_setting' value 'Triclinic' changed to 'triclinic'
according to
/usr/data/users/saulius/crontab/automatic-downloads/rss-feeds/RSC/lib/dictionaries/cif_core.dic
dictionary named 'cif_core.dic' version 2.4.2 from 2011-04-26.

Automatic conversion script
Id: cif_fix_values 3271 2015-04-21 07:52:19Z andrius 
;
_cod_original_sg_symbol_H-M P-1
_cod_database_code 7220465

loop_
_symmetry_equiv_pos_as_xyz
'x, y, z'
'-x, -y, -z'

loop_
_atom_site_label
_atom_site_type_symbol
_atom_site_fract_x
_atom_site_fract_y
_atom_site_fract_z
_atom_site_U_iso_or_equiv
_atom_site_adp_type
_atom_site_occupancy
_atom_site_symmetry_multiplicity
_atom_site_calc_flag
_atom_site_refinement_flags
Zn1 Zn 0.54245(4) 0.12110(4) 0.26351(3) 0.04243(14) Uani 1 1 d .
O2 O 0.48870(19) -0.0551(2) 0.27649(15) 0.0456(7) Uani 1 1 d .
O1 O 0.36030(19) 0.1694(2) 0.27311(15) 0.0471(7) Uani 1 1 d .
N2 N 0.4689(2) 0.1665(2) 0.14045(18) 0.0364(7) Uani 1 1 d .
N1 N 0.6916(2) 0.0894(3) 0.1850(2) 0.0418(8) Uani 1 1 d .
N6 N 0.6627(2) 0.1178(3) 0.38856(18) 0.0346(7) Uani 1 1 d .
N5 N 0.6553(2) 0.3130(2) 0.32714(18) 0.0373(8) Uani 1 1 d .
N7 N 0.6538(2) 0.0094(2) 0.41378(19) 0.0356(7) Uani 1 1 d .
N8 N 0.6333(3) -0.1250(3) 0.5374(2) 0.0527(10) Uani 1 1 d .
C14 C 0.1943(3) 0.2737(3) 0.2125(2) 0.0363(9) Uani 1 1 d .
N3 N 0.3616(2) 0.2229(2) 0.13554(19) 0.0388(8) Uani 1 1 d .
C33 C 0.5146(3) -0.1905(3) 0.3750(2) 0.0337(9) Uani 1 1 d .
C38 C 0.4324(3) -0.2837(3) 0.3052(3) 0.0457(10) Uani 1 1 d .
H013 H 0.4088 -0.2705 0.2465 0.055 Uiso 1 1 calc R
C13 C 0.3119(3) 0.2165(3) 0.2076(2) 0.0356(9) Uani 1 1 d .
C24 C 0.7471(3) 0.3222(3) 0.4063(2) 0.0336(9) Uani 1 1 d .
C7 C 0.5281(4) 0.2517(3) 0.0163(3) 0.0471(10) Uani 1 1 d .
C19 C 0.1542(3) 0.2833(3) 0.2932(3) 0.0529(11) Uani 1 1 d .
H017 H 0.2009 0.2534 0.3401 0.063 Uiso 1 1 calc R
C32 C 0.5536(3) -0.0714(3) 0.3534(2) 0.0325(8) Uani 1 1 d .
C35 C 0.4978(3) -0.3229(4) 0.4769(3) 0.0505(11) Uani 1 1 d .
H019 H 0.5187 -0.3371 0.5354 0.061 Uiso 1 1 calc R
C5 C 0.6623(3) 0.1208(3) 0.1039(3) 0.0408(9) Uani 1 1 d .
C26 C 0.8670(3) 0.2014(3) 0.5128(3) 0.0376(9) Uani 1 1 d .
C25 C 0.7560(3) 0.2078(3) 0.4351(2) 0.0347(9) Uani 1 1 d .
C6 C 0.5440(3) 0.1779(3) 0.0854(2) 0.0373(9) Uani 1 1 d .
C34 C 0.5504(3) -0.2095(3) 0.4642(3) 0.0394(9) Uani 1 1 d .
C23 C 0.8230(3) 0.4320(3) 0.4578(3) 0.0458(10) Uani 1 1 d .
H025 H 0.8868 0.4366 0.5119 0.055 Uiso 1 1 calc R
C15 C 0.1223(3) 0.3157(3) 0.1404(3) 0.0491(11) Uani 1 1 d .
C21 C 0.7085(3) 0.5273(3) 0.3485(3) 0.0535(11) Uani 1 1 d .
H027 H 0.6927 0.5958 0.3275 0.064 Uiso 1 1 calc R
N4 N 0.1518(3) 0.3092(4) 0.0593(3) 0.0831(15) Uani 1 1 d .
C27 C 0.9756(3) 0.1580(3) 0.4958(3) 0.0493(10) Uani 1 1 d .
H029 H 0.9785 0.1324 0.4356 0.059 Uiso 1 1 calc R
C37 C 0.3845(3) -0.3950(3) 0.3192(3) 0.0551(11) Uani 1 1 d .
H030 H 0.3315 -0.4567 0.2707 0.066 Uiso 1 1 calc R
C22 C 0.8032(3) 0.5361(3) 0.4281(3) 0.0551(11) Uani 1 1 d .
H031 H 0.8537 0.6112 0.4621 0.066 Uiso 1 1 calc R
C36 C 0.4167(4) -0.4135(4) 0.4068(3) 0.0593(12) Uani 1 1 d .
H032 H 0.3833 -0.4875 0.4180 0.071 Uiso 1 1 calc R
C20 C 0.6372(3) 0.4137(3) 0.3003(2) 0.0461(10) Uani 1 1 d .
H033 H 0.5730 0.4074 0.2460 0.055 Uiso 1 1 calc R
O3 O 0.2216(2) -0.1039(3) 0.1829(2) 0.1196(13) Uani 1 1 d .
C4 C 0.7378(4) 0.1012(4) 0.0418(3) 0.0624(12) Uani 1 1 d .
H035 H 0.7152 0.1217 -0.0144 0.075 Uiso 1 1 calc R
C12 C 0.6337(4) 0.3416(4) 0.0182(3) 0.0671(13) Uani 1 1 d .
H036 H 0.7156 0.3523 0.0610 0.080 Uiso 1 1 calc R
C10 C 0.5000(7) 0.4002(6) -0.1050(4) 0.113(3) Uani 1 1 d .
H037 H 0.4892 0.4511 -0.1453 0.136 Uiso 1 1 calc R
C2 C 0.8803(4) 0.0209(4) 0.1488(3) 0.0716(14) Uani 1 1 d .
H038 H 0.9556 -0.0115 0.1660 0.086 Uiso 1 1 calc R
C28 C 1.0805(3) 0.1512(4) 0.5651(3) 0.0626(13) Uani 1 1 d .
H039 H 1.1532 0.1212 0.5518 0.075 Uiso 1 1 calc R
C3 C 0.8477(4) 0.0503(4) 0.0658(3) 0.0791(15) Uani 1 1 d .
H040 H 0.9002 0.0359 0.0251 0.095 Uiso 1 1 calc R
C1 C 0.7983(3) 0.0407(3) 0.2060(3) 0.0563(11) Uani 1 1 d .
H041 H 0.8186 0.0191 0.2619 0.068 Uiso 1 1 calc R
C31 C 0.8640(4) 0.2380(4) 0.6010(3) 0.0857(17) Uani 1 1 d .
H042 H 0.7903 0.2664 0.6140 0.103 Uiso 1 1 calc R
C18 C 0.0481(3) 0.3352(4) 0.3064(3) 0.0709(14) Uani 1 1 d .
H043 H 0.0241 0.3421 0.3614 0.085 Uiso 1 1 calc R
O4 O 0.0717(3) -0.3372(3) 0.0962(2) 0.1296(14) Uani 1 1 d .
C16 C 0.0151(3) 0.3691(4) 0.1554(3) 0.0672(14) Uani 1 1 d .
H045 H -0.0322 0.4000 0.1094 0.081 Uiso 1 1 calc R
C8 C 0.4096(4) 0.2360(4) -0.0475(3) 0.0718(13) Uani 1 1 d .
H046 H 0.3377 0.1753 -0.0500 0.086 Uiso 1 1 calc R
C29 C 1.0771(4) 0.1883(4) 0.6528(3) 0.0748(15) Uani 1 1 d .
H047 H 1.1475 0.1833 0.7001 0.090 Uiso 1 1 calc R
C17 C -0.0219(4) 0.3770(4) 0.2351(3) 0.0746(14) Uani 1 1 d .
H048 H -0.0952 0.4110 0.2418 0.089 Uiso 1 1 calc R
C9 C 0.3958(6) 0.3102(5) -0.1086(3) 0.106(2) Uani 1 1 d .
H049 H 0.3148 0.2985 -0.1524 0.127 Uiso 1 1 calc R
C30 C 0.9705(5) 0.2333(5) 0.6720(3) 0.105(2) Uani 1 1 d .
H050 H 0.9692 0.2606 0.7323 0.126 Uiso 1 1 calc R
C11 C 0.6195(6) 0.4156(4) -0.0427(4) 0.0973(19) Uani 1 1 d .
H051 H 0.6914 0.4757 -0.0410 0.117 Uiso 1 1 calc R
H8A H 0.635(4) -0.137(4) 0.582(3) 0.117 Uiso 1 1 d .
H8B H 0.666(4) -0.044(4) 0.531(3) 0.117 Uiso 1 1 d .
H7A H 0.099(4) 0.317(4) 0.014(3) 0.117 Uiso 1 1 d .
H7B H 0.232(4) 0.276(4) 0.043(3) 0.117 Uiso 1 1 d .

loop_
_atom_site_aniso_label
_atom_site_aniso_U_11
_atom_site_aniso_U_22
_atom_site_aniso_U_33
_atom_site_aniso_U_23
_atom_site_aniso_U_13
_atom_site_aniso_U_12
Zn1 0.0459(3) 0.0414(3) 0.0441(3) 0.0202(2) 0.0088(2) 0.0131(2)
O2 0.0567(14) 0.0352(17) 0.0404(16) 0.0170(14) 0.0022(12) 0.0014(12)
O1 0.0458(14) 0.065(2) 0.0456(16) 0.0319(16) 0.0184(12) 0.0232(12)
N2 0.0419(17) 0.034(2) 0.0357(18) 0.0117(16) 0.0086(14) 0.0121(14)
N1 0.0424(17) 0.035(2) 0.050(2) 0.0131(17) 0.0109(15) 0.0134(14)
N6 0.0367(16) 0.0285(19) 0.0421(19) 0.0134(16) 0.0096(14) 0.0113(13)
N5 0.0332(15) 0.035(2) 0.044(2) 0.0183(17) 0.0023(14) 0.0079(13)
N7 0.0353(16) 0.0269(19) 0.047(2) 0.0163(16) 0.0071(14) 0.0086(13)
N8 0.066(2) 0.055(3) 0.043(2) 0.026(2) 0.012(2) 0.0153(19)
C14 0.0285(19) 0.037(2) 0.044(2) 0.013(2) 0.0075(17) 0.0044(16)
N3 0.0343(16) 0.043(2) 0.045(2) 0.0204(17) 0.0093(14) 0.0132(14)
C33 0.038(2) 0.026(2) 0.041(2) 0.013(2) 0.0150(17) 0.0081(16)
C38 0.055(2) 0.037(3) 0.049(3) 0.014(2) 0.015(2) 0.0122(19)
C13 0.033(2) 0.031(2) 0.040(2) 0.012(2) 0.0064(18) 0.0006(16)
C24 0.0253(18) 0.033(2) 0.048(2) 0.017(2) 0.0121(17) 0.0083(15)
C7 0.062(3) 0.046(3) 0.042(3) 0.016(2) 0.024(2) 0.016(2)
C19 0.043(2) 0.062(3) 0.055(3) 0.016(2) 0.010(2) 0.016(2)
C32 0.037(2) 0.035(2) 0.034(2) 0.016(2) 0.0156(17) 0.0129(17)
C35 0.059(2) 0.042(3) 0.069(3) 0.035(3) 0.029(2) 0.019(2)
C5 0.046(2) 0.028(2) 0.051(3) 0.007(2) 0.019(2) 0.0055(17)
C26 0.033(2) 0.033(2) 0.048(3) 0.015(2) 0.0072(18) 0.0074(16)
C25 0.0328(19) 0.034(2) 0.044(2) 0.015(2) 0.0147(17) 0.0123(16)
C6 0.043(2) 0.034(2) 0.034(2) 0.0053(19) 0.0115(18) 0.0071(17)
C34 0.042(2) 0.038(3) 0.050(3) 0.021(2) 0.0210(19) 0.0165(18)
C23 0.036(2) 0.038(3) 0.061(3) 0.019(2) 0.0049(18) 0.0053(18)
C15 0.030(2) 0.054(3) 0.066(3) 0.024(3) 0.009(2) 0.0073(18)
C21 0.051(2) 0.032(3) 0.079(3) 0.026(2) 0.008(2) 0.0084(19)
N4 0.060(3) 0.148(4) 0.078(3) 0.075(3) 0.029(2) 0.053(2)
C27 0.044(2) 0.040(3) 0.058(3) 0.005(2) 0.003(2) 0.0138(19)
C37 0.059(3) 0.034(3) 0.075(3) 0.008(3) 0.027(2) 0.008(2)
C22 0.048(2) 0.034(3) 0.077(3) 0.014(2) 0.007(2) -0.0002(18)
C36 0.070(3) 0.038(3) 0.096(4) 0.040(3) 0.047(3) 0.019(2)
C20 0.049(2) 0.039(3) 0.052(3) 0.023(2) 0.0060(19) 0.0118(19)
C4 0.073(3) 0.057(3) 0.077(3) 0.024(3) 0.042(3) 0.029(2)
C12 0.081(3) 0.066(4) 0.083(3) 0.041(3) 0.048(3) 0.032(3)
C10 0.227(8) 0.101(6) 0.071(4) 0.056(5) 0.083(5) 0.102(6)
C2 0.054(3) 0.067(4) 0.103(4) 0.019(3) 0.030(3) 0.028(2)
C28 0.044(2) 0.041(3) 0.094(4) 0.014(3) -0.003(3) 0.0141(19)
C3 0.084(3) 0.073(4) 0.107(4) 0.027(3) 0.060(3) 0.035(3)
C1 0.052(2) 0.051(3) 0.064(3) 0.013(2) 0.004(2) 0.020(2)
C31 0.059(3) 0.152(5) 0.058(3) 0.032(4) 0.017(3) 0.044(3)
C18 0.050(3) 0.094(4) 0.068(3) 0.001(3) 0.020(2) 0.027(2)
O4 0.123(3) 0.152(4) 0.100(3) 0.035(3) -0.002(2) 0.026(2)
C16 0.045(3) 0.074(4) 0.094(4) 0.039(3) 0.016(2) 0.025(2)
C8 0.107(3) 0.069(4) 0.038(3) 0.016(3) 0.008(3) 0.026(3)
C29 0.061(3) 0.065(4) 0.086(4) 0.038(3) -0.018(3) 0.003(2)
C17 0.046(3) 0.071(4) 0.108(4) 0.013(3) 0.019(3) 0.026(2)
C9 0.172(6) 0.096(5) 0.049(4) 0.019(4) 0.008(4) 0.054(4)
C30 0.092(4) 0.173(6) 0.058(3) 0.043(4) 0.010(3) 0.042(4)
C11 0.158(5) 0.065(4) 0.125(5) 0.053(4) 0.106(4) 0.051(4)

loop_
_atom_type_symbol
_atom_type_description
_atom_type_scat_dispersion_real
_atom_type_scat_dispersion_imag
_atom_type_scat_source
C C 0.0033 0.0016 'International Tables Vol C Tables 4.2.6.8 and 6.1.1.4'
H H 0.0000 0.0000 'International Tables Vol C Tables 4.2.6.8 and 6.1.1.4'
N N 0.0061 0.0033 'International Tables Vol C Tables 4.2.6.8 and 6.1.1.4'
O O 0.0106 0.0060 'International Tables Vol C Tables 4.2.6.8 and 6.1.1.4'
Cl Cl 0.1484 0.1585 'International Tables Vol C Tables 4.2.6.8 and 6.1.1.4'
Zn Zn 0.2839 1.4301 'International Tables Vol C Tables 4.2.6.8 and 6.1.1.4'

loop_
_geom_angle_atom_site_label_1
_geom_angle_atom_site_label_2
_geom_angle_atom_site_label_3
_geom_angle
N6 Zn1 N2 162.72(10)
N6 Zn1 O2 75.57(10)
N2 Zn1 O2 119.83(10)
N6 Zn1 O1 112.62(10)
N2 Zn1 O1 75.44(10)
O2 Zn1 O1 95.97(9)
N6 Zn1 N1 96.27(10)
N2 Zn1 N1 75.06(11)
O2 Zn1 N1 97.16(10)
O1 Zn1 N1 150.45(9)
N6 Zn1 N5 73.88(10)
N2 Zn1 N5 91.13(10)
O2 Zn1 N5 149.03(9)
O1 Zn1 N5 91.07(9)
N1 Zn1 N5 91.13(10)
C32 O2 Zn1 112.1(2)
C13 O1 Zn1 111.9(2)
C6 N2 N3 119.9(3)
C6 N2 Zn1 120.2(2)
N3 N2 Zn1 116.2(2)
C1 N1 C5 118.5(3)
C1 N1 Zn1 128.7(3)
C5 N1 Zn1 112.7(2)
C25 N6 N7 120.1(3)
C25 N6 Zn1 121.6(2)
N7 N6 Zn1 117.5(2)
C20 N5 C24 118.3(3)
C20 N5 Zn1 129.2(2)
C24 N5 Zn1 112.4(2)
C32 N7 N6 109.3(2)
C34 N8 H8A 117(4)
C34 N8 H8B 120(3)
H8A N8 H8B 121(5)
C19 C14 C15 119.2(3)
C19 C14 C13 117.1(3)
C15 C14 C13 123.7(3)
C13 N3 N2 110.0(3)
C38 C33 C34 119.2(3)
C38 C33 C32 118.0(3)
C34 C33 C32 122.7(3)
C37 C38 C33 122.5(4)
C37 C38 H013 118.7
C33 C38 H013 118.7
O1 C13 N3 124.9(3)
O1 C13 C14 118.4(3)
N3 C13 C14 116.7(3)
N5 C24 C23 121.6(3)
N5 C24 C25 115.5(3)
C23 C24 C25 122.8(3)
C8 C7 C12 118.9(4)
C8 C7 C6 121.4(4)
C12 C7 C6 119.6(3)
C18 C19 C14 122.5(4)
C18 C19 H017 118.7
C14 C19 H017 118.7
O2 C32 N7 124.8(3)
O2 C32 C33 117.3(3)
N7 C32 C33 117.8(3)
C36 C35 C34 122.6(4)
C36 C35 H019 118.7
C34 C35 H019 118.7
N1 C5 C4 122.1(3)
N1 C5 C6 116.0(3)
C4 C5 C6 121.9(4)
C31 C26 C27 118.4(3)
C31 C26 C25 121.8(3)
C27 C26 C25 119.8(3)
N6 C25 C24 114.8(3)
N6 C25 C26 124.1(3)
C24 C25 C26 121.1(3)
N2 C6 C7 125.2(3)
N2 C6 C5 113.7(3)
C7 C6 C5 120.7(3)
N8 C34 C35 119.0(3)
N8 C34 C33 123.9(3)
C35 C34 C33 117.1(4)
C24 C23 C22 119.1(3)
C24 C23 H025 120.4
C22 C23 H025 120.4
N4 C15 C16 118.8(4)
N4 C15 C14 123.9(3)
C16 C15 C14 117.4(4)
C22 C21 C20 118.0(3)
C22 C21 H027 121.0
C20 C21 H027 121.0
C15 N4 H7A 123(3)
C15 N4 H7B 125(2)
H7A N4 H7B 112(4)
C26 C27 C28 121.9(4)
C26 C27 H029 119.1
C28 C27 H029 119.1
C38 C37 C36 118.7(4)
C38 C37 H030 120.7
C36 C37 H030 120.7
C21 C22 C23 119.4(4)
C21 C22 H031 120.3
C23 C22 H031 120.3
C35 C36 C37 119.9(4)
C35 C36 H032 120.1
C37 C36 H032 120.1
N5 C20 C21 123.6(3)
N5 C20 H033 118.2
C21 C20 H033 118.2
C3 C4 C5 117.9(4)
C3 C4 H035 121.1
C5 C4 H035 121.1
C11 C12 C7 120.8(4)
C11 C12 H036 119.6
C7 C12 H036 119.6
C11 C10 C9 119.9(6)
C11 C10 H037 120.0
C9 C10 H037 120.0
C3 C2 C1 118.1(4)
C3 C2 H038 121.0
C1 C2 H038 121.0
C29 C28 C27 119.4(4)
C29 C28 H039 120.3
C27 C28 H039 120.3
C2 C3 C4 120.5(4)
C2 C3 H040 119.7
C4 C3 H040 119.7
N1 C1 C2 122.9(4)
N1 C1 H041 118.5
C2 C1 H041 118.5
C26 C31 C30 120.4(4)
C26 C31 H042 119.8
C30 C31 H042 119.8
C19 C18 C17 117.8(4)
C19 C18 H043 121.1
C17 C18 H043 121.1
C17 C16 C15 122.0(4)
C17 C16 H045 119.0
C15 C16 H045 119.0
C7 C8 C9 120.1(4)
C7 C8 H046 119.9
C9 C8 H046 119.9
C28 C29 C30 120.1(4)
C28 C29 H047 120.0
C30 C29 H047 119.9
C16 C17 C18 121.0(4)
C16 C17 H048 119.5
C18 C17 H048 119.5
C10 C9 C8 120.5(5)
C10 C9 H049 119.7
C8 C9 H049 119.7
C29 C30 C31 119.8(4)
C29 C30 H050 120.1
C31 C30 H050 120.1
C10 C11 C12 119.7(5)
C10 C11 H051 120.2
C12 C11 H051 120.2

loop_
_geom_bond_atom_site_label_1
_geom_bond_atom_site_label_2
_geom_bond_distance
Zn1 N6 2.062(3)
Zn1 N2 2.075(3)
Zn1 O2 2.077(2)
Zn1 O1 2.093(2)
Zn1 N1 2.211(3)
Zn1 N5 2.257(3)
O2 C32 1.290(3)
O1 C13 1.277(3)
N2 C6 1.289(4)
N2 N3 1.375(3)
N1 C1 1.329(4)
N1 C5 1.348(4)
N6 C25 1.278(4)
N6 N7 1.370(3)
N5 C20 1.329(4)
N5 C24 1.348(3)
N7 C32 1.328(4)
N8 C34 1.364(5)
N8 H8A 0.73(4)
N8 H8B 0.97(4)
C14 C19 1.391(4)
C14 C15 1.406(4)
C14 C13 1.491(4)
N3 C13 1.338(4)
C33 C38 1.385(4)
C33 C34 1.410(4)
C33 C32 1.487(4)
C38 C37 1.374(4)
C38 H013 0.9300
C24 C23 1.375(4)
C24 C25 1.475(4)
C7 C8 1.360(4)
C7 C12 1.380(4)
C7 C6 1.478(4)
C19 C18 1.376(4)
C19 H017 0.9300
C35 C36 1.368(5)
C35 C34 1.401(4)
C35 H019 0.9300
C5 C4 1.380(4)
C5 C6 1.486(4)
C26 C31 1.357(5)
C26 C27 1.367(4)
C26 C25 1.490(4)
C23 C22 1.389(4)
C23 H025 0.9300
C15 N4 1.346(5)
C15 C16 1.402(5)
C21 C22 1.369(4)
C21 C20 1.380(4)
C21 H027 0.9300
N4 H7A 0.81(4)
N4 H7B 1.04(4)
C27 C28 1.371(4)
C27 H029 0.9300
C37 C36 1.381(5)
C37 H030 0.9300
C22 H031 0.9300
C36 H032 0.9300
C20 H033 0.9300
C4 C3 1.378(5)
C4 H035 0.9300
C12 C11 1.379(5)
C12 H036 0.9300
C10 C11 1.358(6)
C10 C9 1.364(6)
C10 H037 0.9300
C2 C3 1.368(5)
C2 C1 1.375(5)
C2 H038 0.9300
C28 C29 1.351(5)
C28 H039 0.9300
C3 H040 0.9300
C1 H041 0.9300
C31 C30 1.390(5)
C31 H042 0.9300
C18 C17 1.386(5)
C18 H043 0.9300
C16 C17 1.361(5)
C16 H045 0.9300
C8 C9 1.383(5)
C8 H046 0.9300
C29 C30 1.367(5)
C29 H047 0.9300
C17 H048 0.9300
C9 H049 0.9300
C30 H050 0.9300
C11 H051 0.9300

loop_
_geom_torsion_atom_site_label_1
_geom_torsion_atom_site_label_2
_geom_torsion_atom_site_label_3
_geom_torsion_atom_site_label_4
_geom_torsion
N6 Zn1 O2 C32 1.6(2)
N2 Zn1 O2 C32 173.1(2)
O1 Zn1 O2 C32 -110.3(2)
N1 Zn1 O2 C32 96.3(2)
N5 Zn1 O2 C32 -8.1(3)
N6 Zn1 O1 C13 154.4(2)
N2 Zn1 O1 C13 -9.5(2)
O2 Zn1 O1 C13 -128.8(2)
N1 Zn1 O1 C13 -12.8(3)
N5 Zn1 O1 C13 81.4(2)
N6 Zn1 N2 C6 49.5(5)
O2 Zn1 N2 C6 -101.8(3)
O1 Zn1 N2 C6 169.7(3)
N1 Zn1 N2 C6 -12.0(3)
N5 Zn1 N2 C6 78.8(3)
N6 Zn1 N2 N3 -108.7(4)
O2 Zn1 N2 N3 100.1(2)
O1 Zn1 N2 N3 11.5(2)
N1 Zn1 N2 N3 -170.2(2)
N5 Zn1 N2 N3 -79.3(2)
N6 Zn1 N1 C1 21.4(3)
N2 Zn1 N1 C1 -173.8(3)
O2 Zn1 N1 C1 -54.8(3)
O1 Zn1 N1 C1 -170.5(3)
N5 Zn1 N1 C1 95.3(3)
N6 Zn1 N1 C5 -161.5(2)
N2 Zn1 N1 C5 3.2(2)
O2 Zn1 N1 C5 122.3(2)
O1 Zn1 N1 C5 6.5(3)
N5 Zn1 N1 C5 -87.6(2)
N2 Zn1 N6 C25 18.6(6)
O2 Zn1 N6 C25 173.1(3)
O1 Zn1 N6 C25 -96.4(3)
N1 Zn1 N6 C25 77.3(3)
N5 Zn1 N6 C25 -12.1(3)
N2 Zn1 N6 N7 -151.2(3)
O2 Zn1 N6 N7 3.2(2)
O1 Zn1 N6 N7 93.8(2)
N1 Zn1 N6 N7 -92.6(2)
N5 Zn1 N6 N7 178.1(2)
N6 Zn1 N5 C20 -170.0(3)
N2 Zn1 N5 C20 18.7(3)
O2 Zn1 N5 C20 -160.3(2)
O1 Zn1 N5 C20 -56.8(3)
N1 Zn1 N5 C20 93.8(3)
N6 Zn1 N5 C24 5.5(2)
N2 Zn1 N5 C24 -165.8(2)
O2 Zn1 N5 C24 15.3(3)
O1 Zn1 N5 C24 118.8(2)
N1 Zn1 N5 C24 -90.7(2)
C25 N6 N7 C32 -177.2(3)
Zn1 N6 N7 C32 -7.2(3)
C6 N2 N3 C13 -169.5(3)
Zn1 N2 N3 C13 -11.3(3)
C34 C33 C38 C37 -0.3(5)
C32 C33 C38 C37 -176.2(3)
Zn1 O1 C13 N3 7.0(4)
Zn1 O1 C13 C14 -170.3(2)
N2 N3 C13 O1 2.6(5)
N2 N3 C13 C14 -180.0(3)
C19 C14 C13 O1 6.7(5)
C15 C14 C13 O1 -172.2(3)
C19 C14 C13 N3 -170.9(3)
C15 C14 C13 N3 10.2(5)
C20 N5 C24 C23 -1.3(5)
Zn1 N5 C24 C23 -177.4(3)
C20 N5 C24 C25 176.2(3)
Zn1 N5 C24 C25 0.1(3)
C15 C14 C19 C18 -1.6(6)
C13 C14 C19 C18 179.4(3)
Zn1 O2 C32 N7 -7.0(4)
Zn1 O2 C32 C33 174.1(2)
N6 N7 C32 O2 9.5(4)
N6 N7 C32 C33 -171.6(3)
C38 C33 C32 O2 13.1(4)
C34 C33 C32 O2 -162.6(3)
C38 C33 C32 N7 -165.9(3)
C34 C33 C32 N7 18.3(5)
C1 N1 C5 C4 1.6(5)
Zn1 N1 C5 C4 -175.8(3)
C1 N1 C5 C6 -178.4(3)
Zn1 N1 C5 C6 4.3(4)
N7 N6 C25 C24 -174.5(3)
Zn1 N6 C25 C24 15.9(4)
N7 N6 C25 C26 5.7(5)
Zn1 N6 C25 C26 -163.9(2)
N5 C24 C25 N6 -9.7(4)
C23 C24 C25 N6 167.8(3)
N5 C24 C25 C26 170.2(3)
C23 C24 C25 C26 -12.4(5)
C31 C26 C25 N6 -99.6(5)
C27 C26 C25 N6 80.6(4)
C31 C26 C25 C24 80.6(5)
C27 C26 C25 C24 -99.3(4)
N3 N2 C6 C7 2.0(5)
Zn1 N2 C6 C7 -155.3(3)
N3 N2 C6 C5 175.1(3)
Zn1 N2 C6 C5 17.7(4)
C8 C7 C6 N2 -54.8(6)
C12 C7 C6 N2 122.9(4)
C8 C7 C6 C5 132.6(4)
C12 C7 C6 C5 -49.7(5)
N1 C5 C6 N2 -14.0(5)
C4 C5 C6 N2 166.1(3)
N1 C5 C6 C7 159.4(3)
C4 C5 C6 C7 -20.5(5)
C36 C35 C34 N8 -178.3(3)
C36 C35 C34 C33 1.1(5)
C38 C33 C34 N8 178.3(3)
C32 C33 C34 N8 -6.0(5)
C38 C33 C34 C35 -1.1(5)
C32 C33 C34 C35 174.6(3)
N5 C24 C23 C22 0.9(5)
C25 C24 C23 C22 -176.5(3)
C19 C14 C15 N4 -179.1(4)
C13 C14 C15 N4 -0.2(6)
C19 C14 C15 C16 2.0(5)
C13 C14 C15 C16 -179.1(3)
C31 C26 C27 C28 -0.3(6)
C25 C26 C27 C28 179.6(3)
C33 C38 C37 C36 1.7(5)
C20 C21 C22 C23 -0.7(5)
C24 C23 C22 C21 0.2(5)
C34 C35 C36 C37 0.3(6)
C38 C37 C36 C35 -1.7(5)
C24 N5 C20 C21 0.8(5)
Zn1 N5 C20 C21 176.1(3)
C22 C21 C20 N5 0.2(6)
N1 C5 C4 C3 -1.4(6)
C6 C5 C4 C3 178.5(4)
C8 C7 C12 C11 0.9(6)
C6 C7 C12 C11 -176.8(4)
C26 C27 C28 C29 -0.1(6)
C1 C2 C3 C4 1.6(7)
C5 C4 C3 C2 -0.2(7)
C5 N1 C1 C2 0.0(6)
Zn1 N1 C1 C2 176.9(3)
C3 C2 C1 N1 -1.6(6)
C27 C26 C31 C30 1.2(7)
C25 C26 C31 C30 -178.6(4)
C14 C19 C18 C17 1.3(6)
N4 C15 C16 C17 178.9(4)
C14 C15 C16 C17 -2.1(6)
C12 C7 C8 C9 -0.7(6)
C6 C7 C8 C9 177.0(4)
C27 C28 C29 C30 -0.6(7)
C15 C16 C17 C18 1.8(7)
C19 C18 C17 C16 -1.3(7)
C11 C10 C9 C8 1.7(9)
C7 C8 C9 C10 -0.6(8)
C28 C29 C30 C31 1.5(8)
C26 C31 C30 C29 -1.8(8)
C9 C10 C11 C12 -1.5(9)
C7 C12 C11 C10 0.2(7)
